data_2225041
loop_
_publ_author_name
'Cheng, Guan-Jun'
'Wei, Wei'
'Zhou, Chuang'
'Luo, Mei-Ming'

_publ_section_title
(Bis{2-[3-(2,4,6-trimethylbenzyl)imidazolin-2-yliden-1-yl-\k<i>C</i>^2^]-4-methylphenyl}amido-\k<i>N</i>)chloridopalladium(II)
_journal_coeditor_code KJ2138
_journal_issue 2
_journal_name_full 'Acta Crystallographica Section E'
_journal_page_first m198
_journal_paper_doi 10.1107/S1600536810002382
_journal_volume 66
_journal_year 2010
_chemical_formula_iupac '[Pd (C40 H42 N5) Cl]'
_chemical_formula_moiety 'C40 H42 Cl N5 Pd'
_chemical_formula_sum 'C40 H42 Cl N5 Pd'
_chemical_formula_weight 734.64
_chemical_name_common cgj
_chemical_name_systematic
;
(Bis{2-[3-(2,4,6-trimethylbenzyl)imidazolin-2-yliden-1-yl-\k<i>C</i>^2^]-
4-methylphenyl}amido-\k<i>N</i>)chloridopalladium(II)
;
_space_group_IT_number 14
_symmetry_cell_setting monoclinic
_symmetry_space_group_name_Hall '-P 2ybc'
_symmetry_space_group_name_H-M 'P 1 21/c 1'
_atom_sites_solution_hydrogens geom
_atom_sites_solution_primary direct
_atom_sites_solution_secondary difmap
_audit_creation_method SHELXL-97
_cell_angle_alpha 90.00
_cell_angle_beta 101.87(3)
_cell_angle_gamma 90.00
_cell_formula_units_Z 4
_cell_length_a 14.077(4)
_cell_length_b 28.784(10)
_cell_length_c 10.269(3)
_cell_measurement_reflns_used 23
_cell_measurement_temperature 295(2)
_cell_measurement_theta_max 5.89
_cell_measurement_theta_min 4.48
_cell_volume 4072(2)
_computing_cell_refinement 'NRCVAX (Gabe <i>et al.</i>,  1989)'
_computing_data_collection 'DIFRAC (Gabe <i>et al.</i>,  1993)'
_computing_data_reduction 'NRCVAX (Gabe <i>et al.</i>,  1989)'
_computing_molecular_graphics 'ORTEP-3 for Windows (Farrugia, 1997)'
_computing_publication_material 'SHELXL97 (Sheldrick, 2008) and <i>PLATON</i> (Spek, 2009)'
_computing_structure_refinement 'SHELXL97 (Sheldrick, 2008)'
_computing_structure_solution 'SHELXS97 (Sheldrick, 2008)'
_diffrn_ambient_temperature 295(2)
_diffrn_measured_fraction_theta_full 0.994
_diffrn_measured_fraction_theta_max 0.994
_diffrn_measurement_device_type 'Enraf--Nonius CAD-4'
_diffrn_measurement_method Omega/2-Theta
_diffrn_radiation_monochromator graphite
_diffrn_radiation_source 'fine-focus sealed tube'
_diffrn_radiation_type MoK\a
_diffrn_radiation_wavelength 0.71073
_diffrn_reflns_av_R_equivalents 0.0044
_diffrn_reflns_av_sigmaI/netI 0.1085
_diffrn_reflns_limit_h_max 4
_diffrn_reflns_limit_h_min -16
_diffrn_reflns_limit_k_max 0
_diffrn_reflns_limit_k_min -34
_diffrn_reflns_limit_l_max 12
_diffrn_reflns_limit_l_min -12
_diffrn_reflns_number 8356
_diffrn_reflns_theta_full 25.25
_diffrn_reflns_theta_max 25.25
_diffrn_reflns_theta_min 1.41
_diffrn_standards_decay_% 0.378
_diffrn_standards_interval_count 300
_diffrn_standards_number 3
_exptl_absorpt_coefficient_mu 0.552
_exptl_absorpt_correction_T_max 0.9840
_exptl_absorpt_correction_T_min 0.9419
_exptl_absorpt_correction_type sphere
_exptl_absorpt_process_details '(Farrugia, 1999)'
_exptl_crystal_colour orange
_exptl_crystal_density_diffrn 1.198
_exptl_crystal_density_method 'not measured'
_exptl_crystal_description block
_exptl_crystal_F_000 1688
_exptl_crystal_size_max 0.45
_exptl_crystal_size_mid 0.40
_exptl_crystal_size_min 0.12
_refine_diff_density_max 0.911
_refine_diff_density_min -0.678
_refine_ls_extinction_method none
_refine_ls_goodness_of_fit_ref 0.969
_refine_ls_hydrogen_treatment constr
_refine_ls_matrix_type full
_refine_ls_number_parameters 436
_refine_ls_number_reflns 7268
_refine_ls_number_restraints 0
_refine_ls_restrained_S_all 0.969
_refine_ls_R_factor_all 0.1424
_refine_ls_R_factor_gt 0.0555
_refine_ls_shift/su_max 0.001
_refine_ls_shift/su_mean 0.000
_refine_ls_structure_factor_coef Fsqd
_refine_ls_weighting_details 'calc w=1/[\s^2^(Fo^2^)+(0.0702P)^2^+0.0000P] where P=(Fo^2^+2Fc^2^)/3'
_refine_ls_weighting_scheme calc
_refine_ls_wR_factor_gt 0.1251
_refine_ls_wR_factor_ref 0.1477
_reflns_number_gt 3639
_reflns_number_total 7268
_reflns_threshold_expression I>2\s(I)
_cod_data_source_file kj2138.cif
_cod_data_source_block I
_cod_depositor_comments
;
The following automatic conversions were performed:
'_symmetry_cell_setting' value 'Monoclinic' changed to 'monoclinic'
according to '/home/saulius/struct/CIF-dictionaries/cif_core.dic'
dictionary named 'cif_core.dic' version 2.4.1 from 2010-06-29.

Automatic conversion script
Id: cif_fix_enum 1527 2010-12-29 10:47:43Z saulius 

The following automatic conversions were performed:

'_symmetry_cell_setting' value 'Monoclinic' changed to 'monoclinic'
according to /home/saulius/struct/CIF-dictionaries/cif_core.dic
dictionary named 'cif_core.dic' version 2.4.1 from 2010-06-29.

Automatic conversion script
Id: cif_fix_values 1715 2011-07-08 13:25:40Z adriana 
;
_cod_original_sg_symbol_H-M 'P 21/c'
_cod_original_formula_sum 'C40 H42 Cl N5  Pd'
_cod_database_code 2225041
_cod_database_fobs_code 2225041

loop_
_symmetry_equiv_pos_as_xyz
'x, y, z'
'-x, y+1/2, -z+1/2'
'-x, -y, -z'
'x, -y-1/2, z-1/2'

loop_
_atom_site_type_symbol
_atom_site_label
_atom_site_fract_x
_atom_site_fract_y
_atom_site_fract_z
_atom_site_U_iso_or_equiv
_atom_site_adp_type
_atom_site_calc_flag
_atom_site_refinement_flags
_atom_site_occupancy
_atom_site_disorder_assembly
_atom_site_disorder_group
Pd Pd1 0.97388(4) 0.876856(14) 0.49293(4) 0.03970(15) Uani d . 1 . .
Cl Cl1 0.96935(11) 0.88082(5) 0.26123(13) 0.0465(4) Uani d . 1 . .
N N1 0.8431(3) 0.96410(15) 0.4282(4) 0.0379(11) Uani d . 1 . .
N N2 0.9465(3) 0.96814(16) 0.6151(5) 0.0405(12) Uani d . 1 . .
N N3 0.9755(4) 0.87133(16) 0.6870(4) 0.0482(13) Uani d . 1 . .
N N4 0.9972(4) 0.77978(16) 0.5871(5) 0.0476(13) Uani d . 1 . .
N N5 1.0988(4) 0.79004(17) 0.4595(5) 0.0523(14) Uani d . 1 . .
C C1 0.6102(5) 0.9848(2) 0.2470(6) 0.0542(17) Uani d . 1 . .
C C2 0.5148(6) 0.9890(3) 0.2617(8) 0.078(2) Uani d . 1 . .
H H2 0.4750 1.0109 0.2106 0.094 Uiso calc R 1 . .
C C3 0.4774(6) 0.9622(3) 0.3481(9) 0.079(2) Uani d . 1 . .
C C4 0.5357(6) 0.9316(3) 0.4254(8) 0.082(2) Uani d . 1 . .
H H4 0.5108 0.9139 0.4863 0.098 Uiso calc R 1 . .
C C5 0.6326(5) 0.9259(2) 0.4164(7) 0.0624(19) Uani d . 1 . .
C C6 0.6697(5) 0.9525(2) 0.3235(6) 0.0495(16) Uani d . 1 . .
C C7 0.6444(6) 1.0151(3) 0.1469(7) 0.080(2) Uani d . 1 . .
H H7A 0.6493 0.9970 0.0702 0.120 Uiso calc R 1 . .
H H7B 0.7069 1.0279 0.1857 0.120 Uiso calc R 1 . .
H H7C 0.5989 1.0400 0.1209 0.120 Uiso calc R 1 . .
C C8 0.3729(6) 0.9674(4) 0.3621(10) 0.124(4) Uani d . 1 . .
H H8A 0.3391 0.9386 0.3394 0.186 Uiso calc R 1 . .
H H8B 0.3422 0.9915 0.3034 0.186 Uiso calc R 1 . .
H H8C 0.3712 0.9755 0.4523 0.186 Uiso calc R 1 . .
C C9 0.6969(7) 0.8911(3) 0.5102(9) 0.096(3) Uani d . 1 . .
H H9A 0.7301 0.9071 0.5885 0.145 Uiso calc R 1 . .
H H9B 0.7437 0.8777 0.4652 0.145 Uiso calc R 1 . .
H H9C 0.6570 0.8671 0.5351 0.145 Uiso calc R 1 . .
C C10 0.7742(4) 0.9455(2) 0.3112(5) 0.0429(14) Uani d . 1 . .
H H10A 0.7864 0.9126 0.3023 0.052 Uiso calc R 1 . .
H H10B 0.7848 0.9610 0.2315 0.052 Uiso calc R 1 . .
C C11 0.9146(4) 0.94019(18) 0.5071(5) 0.0352(13) Uani d . 1 . .
C C12 0.8313(5) 1.00615(19) 0.4843(6) 0.0426(15) Uani d . 1 . .
H H12 0.7866 1.0288 0.4478 0.051 Uiso calc R 1 . .
C C13 0.8939(4) 1.0093(2) 0.5991(6) 0.0440(15) Uani d . 1 . .
H H13 0.9012 1.0342 0.6579 0.053 Uiso calc R 1 . .
C C14 1.0110(4) 0.9543(2) 0.7358(5) 0.0412(14) Uani d . 1 . .
C C15 1.0561(4) 0.98854(19) 0.8193(5) 0.0400(14) Uani d . 1 . .
H H15 1.0522 1.0191 0.7891 0.048 Uiso calc R 1 . .
C C16 1.1071(4) 0.9792(2) 0.9466(6) 0.0447(15) Uani d . 1 . .
C C17 1.1103(5) 0.9332(2) 0.9870(6) 0.0534(17) Uani d . 1 . .
H H17 1.1414 0.9258 1.0734 0.064 Uiso calc R 1 . .
C C18 1.0692(5) 0.8985(2) 0.9038(6) 0.0617(19) Uani d . 1 . .
H H18 1.0765 0.8679 0.9333 0.074 Uiso calc R 1 . .
C C19 1.0152(5) 0.90776(18) 0.7723(6) 0.0441(15) Uani d . 1 . .
C C20 1.1546(5) 1.0174(2) 1.0386(6) 0.0592(18) Uani d . 1 . .
H H20A 1.1533 1.0093 1.1289 0.089 Uiso calc R 1 . .
H H20B 1.1200 1.0460 1.0158 0.089 Uiso calc R 1 . .
H H20C 1.2207 1.0211 1.0295 0.089 Uiso calc R 1 . .
C C21 0.9322(5) 0.83385(19) 0.7331(6) 0.0470(16) Uani d . 1 . .
C C22 0.9355(5) 0.7888(2) 0.6780(6) 0.0480(16) Uani d . 1 . .
C C23 0.8818(5) 0.7527(2) 0.7169(7) 0.0576(18) Uani d . 1 . .
H H23 0.8833 0.7238 0.6769 0.069 Uiso calc R 1 . .
C C24 0.8265(5) 0.7579(2) 0.8117(7) 0.0601(19) Uani d . 1 . .
C C25 0.8241(5) 0.8026(2) 0.8685(7) 0.0613(19) Uani d . 1 . .
H H25 0.7878 0.8077 0.9333 0.074 Uiso calc R 1 . .
C C26 0.8754(5) 0.8384(2) 0.8281(6) 0.0570(18) Uani d . 1 . .
H H26 0.8719 0.8675 0.8665 0.068 Uiso calc R 1 . .
C C27 0.7706(5) 0.7178(3) 0.8530(8) 0.084(3) Uani d . 1 . .
H H27A 0.7265 0.7057 0.7765 0.127 Uiso calc R 1 . .
H H27B 0.7346 0.7282 0.9174 0.127 Uiso calc R 1 . .
H H27C 0.8150 0.6938 0.8914 0.127 Uiso calc R 1 . .
C C28 1.0308(5) 0.81238(19) 0.5116(6) 0.0462(14) Uani d . 1 . .
C C29 1.1045(5) 0.7433(2) 0.4970(7) 0.063(2) Uani d . 1 . .
H H29 1.1447 0.7209 0.4718 0.076 Uiso calc R 1 . .
C C30 1.0412(5) 0.7370(2) 0.5758(7) 0.063(2) Uani d . 1 . .
H H30 1.0287 0.7093 0.6157 0.075 Uiso calc R 1 . .
C C31 1.1649(5) 0.8126(3) 0.3852(6) 0.064(2) Uani d . 1 . .
H H31A 1.1484 0.8453 0.3745 0.076 Uiso calc R 1 . .
H H31B 1.1558 0.7989 0.2973 0.076 Uiso calc R 1 . .
C C32 1.2715(5) 0.8080(3) 0.4546(7) 0.0626(19) Uani d . 1 . .
C C33 1.3107(6) 0.8376(2) 0.5567(8) 0.0652(19) Uani d . 1 . .
C C34 1.4079(6) 0.8326(3) 0.6198(9) 0.081(3) Uani d . 1 . .
H H34 1.4348 0.8527 0.6885 0.097 Uiso calc R 1 . .
C C35 1.4637(7) 0.7986(4) 0.5818(11) 0.097(3) Uani d . 1 . .
C C36 1.4247(7) 0.7711(4) 0.4771(10) 0.097(3) Uani d . 1 . .
H H36 1.4645 0.7494 0.4476 0.117 Uiso calc R 1 . .
C C37 1.3280(7) 0.7739(3) 0.4119(8) 0.089(3) Uani d . 1 . .
C C38 1.2505(7) 0.8746(3) 0.6079(9) 0.102(3) Uani d . 1 . .
H H38A 1.2098 0.8899 0.5339 0.153 Uiso calc R 1 . .
H H38B 1.2928 0.8969 0.6599 0.153 Uiso calc R 1 . .
H H38C 1.2108 0.8602 0.6621 0.153 Uiso calc R 1 . .
C C39 1.5697(6) 0.7926(4) 0.6577(12) 0.158(5) Uani d . 1 . .
H H39A 1.6027 0.7714 0.6100 0.237 Uiso calc R 1 . .
H H39B 1.5702 0.7805 0.7449 0.237 Uiso calc R 1 . .
H H39C 1.6020 0.8221 0.6652 0.237 Uiso calc R 1 . .
C C40 1.2915(8) 0.7407(4) 0.2986(9) 0.141(5) Uani d . 1 . .
H H40A 1.3403 0.7177 0.2952 0.212 Uiso calc R 1 . .
H H40B 1.2778 0.7576 0.2163 0.212 Uiso calc R 1 . .
H H40C 1.2335 0.7258 0.3125 0.212 Uiso calc R 1 . .

loop_
_atom_site_aniso_label
_atom_site_aniso_U_11
_atom_site_aniso_U_22
_atom_site_aniso_U_33
_atom_site_aniso_U_12
_atom_site_aniso_U_13
_atom_site_aniso_U_23
Pd1 0.0439(3) 0.0312(2) 0.0440(3) 0.0077(2) 0.00920(18) -0.0007(2)
Cl1 0.0564(10) 0.0415(8) 0.0430(8) 0.0120(8) 0.0135(7) 0.0009(7)
N1 0.031(3) 0.037(3) 0.046(3) 0.000(2) 0.011(2) 0.001(2)
N2 0.040(3) 0.037(3) 0.049(3) 0.002(2) 0.020(2) -0.001(2)
N3 0.063(4) 0.037(3) 0.045(3) -0.002(3) 0.014(2) 0.001(2)
N4 0.054(4) 0.032(3) 0.050(3) 0.007(2) -0.006(3) -0.003(2)
N5 0.051(4) 0.040(3) 0.059(3) 0.016(3) -0.002(3) -0.012(3)
C1 0.036(4) 0.073(5) 0.054(4) 0.018(4) 0.009(3) -0.001(3)
C2 0.046(5) 0.102(7) 0.081(6) 0.022(5) 0.001(4) -0.015(5)
C3 0.046(5) 0.098(6) 0.096(6) -0.004(5) 0.021(5) -0.029(5)
C4 0.068(6) 0.096(6) 0.091(6) -0.019(5) 0.041(5) 0.000(5)
C5 0.045(4) 0.064(5) 0.083(5) -0.008(4) 0.024(4) -0.003(4)
C6 0.044(4) 0.053(4) 0.054(4) -0.002(3) 0.015(3) -0.010(3)
C7 0.069(6) 0.092(6) 0.075(5) 0.031(5) 0.007(4) 0.021(4)
C8 0.040(5) 0.171(10) 0.167(10) 0.000(6) 0.033(6) -0.043(8)
C9 0.099(7) 0.068(5) 0.135(8) 0.007(5) 0.052(6) 0.041(5)
C10 0.035(4) 0.053(4) 0.042(3) 0.006(3) 0.010(3) 0.005(3)
C11 0.027(3) 0.035(3) 0.046(3) 0.001(3) 0.012(3) 0.003(3)
C12 0.043(4) 0.035(3) 0.051(4) 0.011(3) 0.015(3) 0.003(3)
C13 0.038(4) 0.042(4) 0.056(4) 0.009(3) 0.022(3) 0.000(3)
C14 0.048(4) 0.046(3) 0.033(3) 0.003(3) 0.016(3) 0.003(3)
C15 0.038(4) 0.040(3) 0.046(4) -0.011(3) 0.018(3) -0.004(3)
C16 0.045(4) 0.053(4) 0.039(3) -0.005(3) 0.015(3) -0.011(3)
C17 0.061(5) 0.054(4) 0.044(4) 0.002(3) 0.008(3) -0.002(3)
C18 0.072(5) 0.052(4) 0.055(4) -0.004(4) -0.002(4) 0.000(3)
C19 0.064(5) 0.027(3) 0.043(3) 0.015(3) 0.016(3) 0.004(3)
C20 0.051(5) 0.067(4) 0.062(4) -0.015(4) 0.017(3) -0.018(3)
C21 0.058(4) 0.034(3) 0.046(4) 0.009(3) 0.004(3) 0.010(3)
C22 0.052(4) 0.034(3) 0.051(4) 0.003(3) -0.005(3) 0.005(3)
C23 0.058(5) 0.032(3) 0.073(5) -0.003(3) -0.008(4) 0.007(3)
C24 0.041(4) 0.055(4) 0.076(5) -0.009(3) -0.007(4) 0.022(4)
C25 0.050(5) 0.061(5) 0.073(5) 0.009(4) 0.014(4) 0.019(4)
C26 0.060(5) 0.048(4) 0.061(4) 0.000(3) 0.006(4) 0.012(3)
C27 0.050(5) 0.091(6) 0.106(6) -0.019(4) 0.002(4) 0.029(5)
C28 0.042(4) 0.039(3) 0.055(4) 0.010(3) 0.002(3) -0.008(3)
C29 0.060(5) 0.040(4) 0.080(5) 0.014(4) -0.011(4) -0.016(4)
C30 0.062(5) 0.030(3) 0.086(5) 0.004(3) -0.010(4) -0.010(3)
C31 0.066(5) 0.075(5) 0.047(4) 0.019(4) 0.007(4) -0.010(3)
C32 0.048(5) 0.083(5) 0.058(4) 0.021(4) 0.014(3) 0.014(4)
C33 0.056(5) 0.058(5) 0.081(5) 0.000(4) 0.013(4) 0.015(4)
C34 0.058(6) 0.059(5) 0.121(7) -0.017(4) 0.005(5) 0.036(5)
C35 0.064(7) 0.113(8) 0.114(8) 0.000(6) 0.016(6) 0.063(7)
C36 0.066(6) 0.138(9) 0.097(7) 0.049(6) 0.038(5) 0.034(6)
C37 0.084(7) 0.122(7) 0.065(5) 0.046(6) 0.025(5) 0.006(5)
C38 0.114(8) 0.056(5) 0.121(7) -0.002(5) -0.010(6) -0.016(5)
C39 0.038(5) 0.205(12) 0.218(12) 0.010(7) -0.005(7) 0.100(10)
C40 0.160(11) 0.159(10) 0.098(7) 0.090(8) 0.011(7) -0.035(7)

loop_
_atom_type_symbol
_atom_type_description
_atom_type_scat_dispersion_real
_atom_type_scat_dispersion_imag
_atom_type_scat_source
C C 0.0033 0.0016 'International Tables Vol C Tables 4.2.6.8 and 6.1.1.4'
H H 0.0000 0.0000 'International Tables Vol C Tables 4.2.6.8 and 6.1.1.4'
N N 0.0061 0.0033 'International Tables Vol C Tables 4.2.6.8 and 6.1.1.4'
O O 0.0106 0.0060 'International Tables Vol C Tables 4.2.6.8 and 6.1.1.4'
Cl Cl 0.1484 0.1585 'International Tables Vol C Tables 4.2.6.8 and 6.1.1.4'
Pd Pd -1.1770 1.0070 'International Tables Vol C Tables 4.2.6.8 and 6.1.1.4'

loop_
_geom_angle_atom_site_label_1
_geom_angle_atom_site_label_2
_geom_angle_atom_site_label_3
_geom_angle_site_symmetry_1
_geom_angle_site_symmetry_3
_geom_angle
_geom_angle_publ_flag
N3 Pd1 C28 . . 84.8(2) ?
N3 Pd1 C11 . . 85.4(2) ?
C28 Pd1 C11 . . 170.1(2) ?
N3 Pd1 Cl1 . . 177.98(14) ?
C28 Pd1 Cl1 . . 93.89(19) ?
C11 Pd1 Cl1 . . 95.88(15) ?
C11 N1 C12 . . 109.9(5) ?
C11 N1 C10 . . 126.1(5) ?
C12 N1 C10 . . 123.1(5) ?
C11 N2 C13 . . 109.1(5) ?
C11 N2 C14 . . 125.5(5) ?
C13 N2 C14 . . 124.5(5) ?
C21 N3 C19 . . 121.3(5) ?
C21 N3 Pd1 . . 119.6(4) ?
C19 N3 Pd1 . . 119.0(4) ?
C28 N4 C30 . . 110.4(6) ?
C28 N4 C22 . . 125.3(5) ?
C30 N4 C22 . . 123.8(6) ?
C28 N5 C29 . . 110.7(6) ?
C28 N5 C31 . . 124.7(5) ?
C29 N5 C31 . . 124.3(6) ?
C6 C1 C2 . . 118.9(7) ?
C6 C1 C7 . . 122.5(6) ?
C2 C1 C7 . . 118.6(7) ?
C3 C2 C1 . . 122.3(7) ?
C3 C2 H2 . . 118.8 ?
C1 C2 H2 . . 118.8 ?
C4 C3 C2 . . 119.0(7) ?
C4 C3 C8 . . 119.7(9) ?
C2 C3 C8 . . 121.3(9) ?
C3 C4 C5 . . 121.6(7) ?
C3 C4 H4 . . 119.2 ?
C5 C4 H4 . . 119.2 ?
C4 C5 C6 . . 119.0(7) ?
C4 C5 C9 . . 119.3(7) ?
C6 C5 C9 . . 121.6(6) ?
C1 C6 C5 . . 119.1(6) ?
C1 C6 C10 . . 121.8(6) ?
C5 C6 C10 . . 119.1(6) ?
C1 C7 H7A . . 109.5 ?
C1 C7 H7B . . 109.5 ?
H7A C7 H7B . . 109.5 ?
C1 C7 H7C . . 109.5 ?
H7A C7 H7C . . 109.5 ?
H7B C7 H7C . . 109.5 ?
C3 C8 H8A . . 109.5 ?
C3 C8 H8B . . 109.5 ?
H8A C8 H8B . . 109.5 ?
C3 C8 H8C . . 109.5 ?
H8A C8 H8C . . 109.5 ?
H8B C8 H8C . . 109.5 ?
C5 C9 H9A . . 109.5 ?
C5 C9 H9B . . 109.5 ?
H9A C9 H9B . . 109.5 ?
C5 C9 H9C . . 109.5 ?
H9A C9 H9C . . 109.5 ?
H9B C9 H9C . . 109.5 ?
N1 C10 C6 . . 111.7(5) ?
N1 C10 H10A . . 109.3 ?
C6 C10 H10A . . 109.3 ?
N1 C10 H10B . . 109.3 ?
C6 C10 H10B . . 109.3 ?
H10A C10 H10B . . 107.9 ?
N1 C11 N2 . . 105.5(5) ?
N1 C11 Pd1 . . 133.4(4) ?
N2 C11 Pd1 . . 121.1(4) ?
C13 C12 N1 . . 108.6(5) ?
C13 C12 H12 . . 125.7 ?
N1 C12 H12 . . 125.7 ?
C12 C13 N2 . . 106.8(5) ?
C12 C13 H13 . . 126.6 ?
N2 C13 H13 . . 126.6 ?
C15 C14 C19 . . 122.3(5) ?
C15 C14 N2 . . 118.0(5) ?
C19 C14 N2 . . 119.1(5) ?
C14 C15 C16 . . 122.3(5) ?
C14 C15 H15 . . 118.8 ?
C16 C15 H15 . . 118.8 ?
C15 C16 C17 . . 116.5(5) ?
C15 C16 C20 . . 121.8(6) ?
C17 C16 C20 . . 121.6(6) ?
C18 C17 C16 . . 122.0(6) ?
C18 C17 H17 . . 119.0 ?
C16 C17 H17 . . 119.0 ?
C17 C18 C19 . . 121.9(6) ?
C17 C18 H18 . . 119.1 ?
C19 C18 H18 . . 119.1 ?
C14 C19 N3 . . 124.1(5) ?
C14 C19 C18 . . 114.8(5) ?
N3 C19 C18 . . 120.9(5) ?
C16 C20 H20A . . 109.5 ?
C16 C20 H20B . . 109.5 ?
H20A C20 H20B . . 109.5 ?
C16 C20 H20C . . 109.5 ?
H20A C20 H20C . . 109.5 ?
H20B C20 H20C . . 109.5 ?
N3 C21 C26 . . 121.9(5) ?
N3 C21 C22 . . 121.8(6) ?
C26 C21 C22 . . 116.0(6) ?
C23 C22 C21 . . 120.2(6) ?
C23 C22 N4 . . 119.5(6) ?
C21 C22 N4 . . 120.2(6) ?
C24 C23 C22 . . 122.9(6) ?
C24 C23 H23 . . 118.5 ?
C22 C23 H23 . . 118.5 ?
C23 C24 C25 . . 117.0(6) ?
C23 C24 C27 . . 121.4(7) ?
C25 C24 C27 . . 121.6(7) ?
C26 C25 C24 . . 120.0(7) ?
C26 C25 H25 . . 120.0 ?
C24 C25 H25 . . 120.0 ?
C25 C26 C21 . . 123.8(6) ?
C25 C26 H26 . . 118.1 ?
C21 C26 H26 . . 118.1 ?
C24 C27 H27A . . 109.5 ?
C24 C27 H27B . . 109.5 ?
H27A C27 H27B . . 109.5 ?
C24 C27 H27C . . 109.5 ?
H27A C27 H27C . . 109.5 ?
H27B C27 H27C . . 109.5 ?
N5 C28 N4 . . 104.7(5) ?
N5 C28 Pd1 . . 134.5(5) ?
N4 C28 Pd1 . . 120.7(5) ?
C30 C29 N5 . . 107.0(6) ?
C30 C29 H29 . . 126.5 ?
N5 C29 H29 . . 126.5 ?
C29 C30 N4 . . 107.0(6) ?
C29 C30 H30 . . 126.5 ?
N4 C30 H30 . . 126.5 ?
N5 C31 C32 . . 112.6(5) ?
N5 C31 H31A . . 109.1 ?
C32 C31 H31A . . 109.1 ?
N5 C31 H31B . . 109.1 ?
C32 C31 H31B . . 109.1 ?
H31A C31 H31B . . 107.8 ?
C33 C32 C37 . . 120.8(7) ?
C33 C32 C31 . . 120.1(6) ?
C37 C32 C31 . . 119.1(7) ?
C32 C33 C34 . . 119.4(8) ?
C32 C33 C38 . . 122.2(7) ?
C34 C33 C38 . . 118.3(8) ?
C35 C34 C33 . . 120.6(9) ?
C35 C34 H34 . . 119.7 ?
C33 C34 H34 . . 119.7 ?
C36 C35 C34 . . 118.9(9) ?
C36 C35 C39 . . 121.7(11) ?
C34 C35 C39 . . 119.4(11) ?
C35 C36 C37 . . 123.0(9) ?
C35 C36 H36 . . 118.5 ?
C37 C36 H36 . . 118.5 ?
C32 C37 C36 . . 117.2(9) ?
C32 C37 C40 . . 124.3(8) ?
C36 C37 C40 . . 118.5(8) ?
C33 C38 H38A . . 109.5 ?
C33 C38 H38B . . 109.5 ?
H38A C38 H38B . . 109.5 ?
C33 C38 H38C . . 109.5 ?
H38A C38 H38C . . 109.5 ?
H38B C38 H38C . . 109.5 ?
C35 C39 H39A . . 109.5 ?
C35 C39 H39B . . 109.5 ?
H39A C39 H39B . . 109.5 ?
C35 C39 H39C . . 109.5 ?
H39A C39 H39C . . 109.5 ?
H39B C39 H39C . . 109.5 ?
C37 C40 H40A . . 109.5 ?
C37 C40 H40B . . 109.5 ?
H40A C40 H40B . . 109.5 ?
C37 C40 H40C . . 109.5 ?
H40A C40 H40C . . 109.5 ?
H40B C40 H40C . . 109.5 ?

loop_
_geom_bond_atom_site_label_1
_geom_bond_atom_site_label_2
_geom_bond_site_symmetry_2
_geom_bond_distance
_geom_bond_publ_flag
Pd1 N3 . 1.995(5) ?
Pd1 C28 . 2.015(6) ?
Pd1 C11 . 2.022(5) ?
Pd1 Cl1 . 2.3697(16) ?
N1 C11 . 1.345(7) ?
N1 C12 . 1.365(6) ?
N1 C10 . 1.480(7) ?
N2 C11 . 1.369(7) ?
N2 C13 . 1.388(7) ?
N2 C14 . 1.434(7) ?
N3 C21 . 1.370(7) ?
N3 C19 . 1.407(7) ?
N4 C28 . 1.362(8) ?
N4 C30 . 1.394(7) ?
N4 C22 . 1.423(8) ?
N5 C28 . 1.352(8) ?
N5 C29 . 1.397(8) ?
N5 C31 . 1.470(9) ?
C1 C6 . 1.383(8) ?
C1 C2 . 1.386(9) ?
C1 C7 . 1.501(9) ?
C2 C3 . 1.362(11) ?
C2 H2 . 0.9300 ?
C3 C4 . 1.346(11) ?
C3 C8 . 1.514(10) ?
C4 C5 . 1.397(10) ?
C4 H4 . 0.9300 ?
C5 C6 . 1.405(9) ?
C5 C9 . 1.546(10) ?
C6 C10 . 1.516(8) ?
C7 H7A . 0.9600 ?
C7 H7B . 0.9600 ?
C7 H7C . 0.9600 ?
C8 H8A . 0.9600 ?
C8 H8B . 0.9600 ?
C8 H8C . 0.9600 ?
C9 H9A . 0.9600 ?
C9 H9B . 0.9600 ?
C9 H9C . 0.9600 ?
C10 H10A . 0.9700 ?
C10 H10B . 0.9700 ?
C12 C13 . 1.322(8) ?
C12 H12 . 0.9300 ?
C13 H13 . 0.9300 ?
C14 C15 . 1.374(7) ?
C14 C19 . 1.389(7) ?
C15 C16 . 1.382(8) ?
C15 H15 . 0.9300 ?
C16 C17 . 1.386(8) ?
C16 C20 . 1.512(8) ?
C17 C18 . 1.364(8) ?
C17 H17 . 0.9300 ?
C18 C19 . 1.431(8) ?
C18 H18 . 0.9300 ?
C20 H20A . 0.9600 ?
C20 H20B . 0.9600 ?
C20 H20C . 0.9600 ?
C21 C26 . 1.388(9) ?
C21 C22 . 1.419(8) ?
C22 C23 . 1.391(8) ?
C23 C24 . 1.375(9) ?
C23 H23 . 0.9300 ?
C24 C25 . 1.416(9) ?
C24 C27 . 1.507(9) ?
C25 C26 . 1.371(9) ?
C25 H25 . 0.9300 ?
C26 H26 . 0.9300 ?
C27 H27A . 0.9600 ?
C27 H27B . 0.9600 ?
C27 H27C . 0.9600 ?
C29 C30 . 1.333(10) ?
C29 H29 . 0.9300 ?
C30 H30 . 0.9300 ?
C31 C32 . 1.530(9) ?
C31 H31A . 0.9700 ?
C31 H31B . 0.9700 ?
C32 C33 . 1.376(9) ?
C32 C37 . 1.388(10) ?
C33 C34 . 1.396(10) ?
C33 C38 . 1.520(11) ?
C34 C35 . 1.362(12) ?
C34 H34 . 0.9300 ?
C35 C36 . 1.357(13) ?
C35 C39 . 1.544(12) ?
C36 C37 . 1.391(12) ?
C36 H36 . 0.9300 ?
C37 C40 . 1.511(12) ?
C38 H38A . 0.9600 ?
C38 H38B . 0.9600 ?
C38 H38C . 0.9600 ?
C39 H39A . 0.9600 ?
C39 H39B . 0.9600 ?
C39 H39C . 0.9600 ?
C40 H40A . 0.9600 ?
C40 H40B . 0.9600 ?
C40 H40C . 0.9600 ?
